data_4060978
loop_
_publ_author_name
'Conry ,Rebecca R.'
'Tipton, A. Alex'
'Striejewske, William S.'
'Erkizia, Edurne'
'Malwitz, Mark A.'
'Caffaratti, Angela'
'Natkin, Jonathan A.'

_publ_section_title
;
Copper Complexes with N-Alkylated NS~2~-Macrocyclic Ligands:
Synthesis, Characterization, and Capabilities as Aziridination Precatalysts
;
_journal_issue 22
_journal_name_full Organometallics
_journal_page_first 5210
_journal_page_last 5218
_journal_paper_doi 10.1021/om040098g
_journal_volume 23
_journal_year 2004
_chemical_formula_sum 'C8 H17 Br2 Cu N S2'
_chemical_formula_weight 414.71
_chemical_name_common 'Complex 4'
_chemical_temperature_decomposition 449.5(5)
_space_group_IT_number 19
_symmetry_cell_setting orthorhombic
_symmetry_space_group_name_Hall 'P 2ac 2ab'
_symmetry_space_group_name_H-M 'P 21 21 21'
_cell_angle_alpha 90.00
_cell_angle_beta 90.00
_cell_angle_gamma 90.00
_cell_formula_units_Z 4
_cell_length_a 7.7942(6)
_cell_length_b 12.6656(14)
_cell_length_c 13.8021(14)
_cell_measurement_temperature 299(2)
_cell_volume 1362.5(2)
_diffrn_ambient_temperature 299(2)
_exptl_crystal_density_diffrn 2.022
_refine_ls_R_factor_obs 0.0367
_refine_ls_wR_factor_obs 0.0775
_cod_depositor_comments
;
The following automatic conversions were performed:
'_symmetry_cell_setting' value 'Orthorhombic' changed to 'orthorhombic'
according to '/home/saulius/struct/CIF-dictionaries/cif_core.dic'
dictionary named 'cif_core.dic' version 2.4.1 from 2010-06-29.

Automatic conversion script
Id: cif_fix_enum 1527 2010-12-29 10:47:43Z saulius 

The following automatic conversions were performed:

'_chemical_melting_point' tag was changed to
'_chemical_temperature_decomposition' since the value had been given
as '449-450 K (dec)'. The value was changed to '449.5(5)' - the
average value was taken and precision was estimated.

Automatic conversion script
Id: cif_fix_values 1646 2011-03-28 12:23:43Z adriana 
;
_cod_database_code 4060978

loop_
_symmetry_equiv_pos_as_xyz
'x, y, z'
'-x+1/2, -y, z+1/2'
'-x, y+1/2, -z+1/2'
'x+1/2, -y+1/2, -z'

loop_
_atom_site_aniso_label
_atom_site_aniso_U_11
_atom_site_aniso_U_22
_atom_site_aniso_U_33
_atom_site_aniso_U_23
_atom_site_aniso_U_13
_atom_site_aniso_U_12
Cu 0.0437(7) 0.0469(8) 0.0449(7) -0.0081(8) -0.0049(7) 0.0020(9)
Br1 0.0592(7) 0.0356(6) 0.0359(6) -0.0072(6) 0.0019(6) -0.0012(7)
Br2 0.0472(7) 0.0864(10) 0.0396(6) -0.0021(7) -0.0060(6) 0.0153(8)
S1 0.035(2) 0.049(2) 0.0372(13) 0.0041(14) 0.0032(13) -0.0063(15)
S2 0.0394(15) 0.0321(14) 0.0356(13) 0.0033(13) 0.0003(13) -0.005(2)
N 0.036(5) 0.025(5) 0.046(5) -0.014(5) -0.006(4) 0.009(5)
C1 0.054(7) 0.045(7) 0.045(6) 0.007(6) -0.003(7) -0.002(8)
C2 0.055(7) 0.042(6) 0.031(5) 0.001(6) 0.005(6) -0.004(7)
C3 0.045(7) 0.058(8) 0.044(6) -0.012(6) 0.010(6) 0.017(7)
C4 0.050(7) 0.035(6) 0.039(6) -0.006(6) 0.001(6) 0.021(7)
C5 0.051(7) 0.026(5) 0.053(7) 0.004(6) -0.002(7) 0.006(6)
C6 0.042(7) 0.041(6) 0.044(6) 0.000(6) -0.003(6) -0.007(6)
C7 0.040(6) 0.037(6) 0.038(6) 0.001(5) -0.001(6) -0.004(6)
C8 0.061(8) 0.062(8) 0.054(7) -0.010(8) -0.005(7) 0.035(8)

loop_
_atom_site_label
_atom_site_type_symbol
_atom_site_fract_x
_atom_site_fract_y
_atom_site_fract_z
_atom_site_U_iso_or_equiv
_atom_site_thermal_displace_type
_atom_site_occupancy
_atom_site_calc_flag
_atom_site_refinement_flags
_atom_site_disorder_group
Cu Cu 0.9169(2) 0.49836(11) 0.77596(9) 0.0452(4) Uani 1 d . .
Br1 Br 0.7314(2) 0.63792(9) 0.83189(7) 0.0436(3) Uani 1 d . .
Br2 Br 1.16083(15) 0.43413(11) 0.86316(8) 0.0577(4) Uani 1 d . .
S1 S 1.0323(3) 0.5201(2) 0.6181(2) 0.0405(7) Uani 1 d . .
S2 S 0.7232(3) 0.3607(2) 0.7444(2) 0.0357(6) Uani 1 d . .
N N 0.6290(10) 0.5744(6) 0.6116(6) 0.036(2) Uani 1 d . .
C1 C 0.7462(15) 0.6262(9) 0.5396(7) 0.048(3) Uani 1 d . .
H1A H 0.7810(15) 0.6944(9) 0.5650(7) 0.058 Uiso 1 calc R .
H1B H 0.6826(15) 0.6388(9) 0.4803(7) 0.058 Uiso 1 calc R .
C2 C 0.9046(15) 0.5636(9) 0.5156(7) 0.043(3) Uani 1 d . .
H2A H 0.9768(15) 0.6063(9) 0.4738(7) 0.051 Uiso 1 calc R .
H2B H 0.8702(15) 0.5019(9) 0.4788(7) 0.051 Uiso 1 calc R .
C3 C 1.0760(14) 0.3820(8) 0.5861(8) 0.049(3) Uani 1 d . .
H3A H 1.1351(14) 0.3823(8) 0.5242(8) 0.059 Uiso 1 calc R .
H3B H 1.1563(14) 0.3548(8) 0.6336(8) 0.059 Uiso 1 calc R .
C4 C 0.9322(14) 0.3042(8) 0.5785(7) 0.042(3) Uani 1 d . .
H4A H 0.9762(14) 0.2420(8) 0.5459(7) 0.050 Uiso 1 calc R .
H4B H 0.8453(14) 0.3346(8) 0.5366(7) 0.050 Uiso 1 calc R .
C5 C 0.8428(14) 0.2676(8) 0.6717(7) 0.043(3) Uani 1 d . .
H5A H 0.9301(14) 0.2367(8) 0.7130(7) 0.052 Uiso 1 calc R .
H5B H 0.7648(14) 0.2111(8) 0.6540(7) 0.052 Uiso 1 calc R .
C6 C 0.5394(12) 0.3950(8) 0.6703(7) 0.042(3) Uani 1 d . .
H6A H 0.4884(12) 0.3300(8) 0.6468(7) 0.051 Uiso 1 calc R .
H6B H 0.4552(12) 0.4290(8) 0.7116(7) 0.051 Uiso 1 calc R .
C7 C 0.5705(14) 0.4656(7) 0.5845(7) 0.038(3) Uani 1 d . .
H7A H 0.6566(14) 0.4333(7) 0.5433(7) 0.046 Uiso 1 calc R .
H7B H 0.4653(14) 0.4710(7) 0.5473(7) 0.046 Uiso 1 calc R .
C8 C 0.4813(13) 0.6447(9) 0.6279(8) 0.059(3) Uani 1 d . .
H8A H 0.5215(13) 0.7138(9) 0.6451(8) 0.089 Uiso 1 calc R .
H8B H 0.4119(13) 0.6170(9) 0.6794(8) 0.089 Uiso 1 calc R .
H8C H 0.4141(13) 0.6490(9) 0.5697(8) 0.089 Uiso 1 calc R .

loop_
_geom_bond_atom_site_label_1
_geom_bond_atom_site_label_2
_geom_bond_distance
_geom_bond_site_symmetry_2
_geom_bond_publ_flag
Cu S2 2.347(3) . ?
Cu S1 2.374(3) . ?
Cu Br2 2.393(2) . ?
Cu Br1 2.410(2) . ?
S1 C2 1.816(10) . ?
S1 C3 1.836(10) . ?
S2 C5 1.808(10) . ?
S2 C6 1.813(9) . ?
N C8 1.472(11) . ?
N C7 1.500(12) . ?
N C1 1.501(12) . ?
C1 C2 1.504(15) . ?
C3 C4 1.496(13) . ?
C4 C5 1.534(13) . ?
C6 C7 1.503(12) . ?
